data_2223769
loop_
_publ_author_name
'Alizadeh, Robabeh'
'Khoshtarkib, Zeinab'
'Chegeni, Katayoon'
'Ebadi, Amin'
'Amani, Vahid'

_publ_section_title
;
 Dibromido(6,6'-dimethyl-2,2'-bipyridine-\k^2^<i>N</i>,<i>N</i>')zinc(II)
;
_journal_coeditor_code HB5122
_journal_issue 11
_journal_name_full 'Acta Crystallographica Section E'
_journal_page_first m1311
_journal_paper_doi 10.1107/S1600536809039610
_journal_volume 65
_journal_year 2009
_chemical_formula_iupac '[Zn Br2 (C12 H12 N2)]'
_chemical_formula_moiety 'C12 H12 Br2 N2 Zn1'
_chemical_formula_sum 'C12 H12 Br2 N2 Zn'
_chemical_formula_weight 409.43
_chemical_name_systematic
;
Dibromido(6,6'-dimethyl-2,2'-bipyridine-\k^2^<i>N</i>,<i>N</i>')zinc(II)
;
_space_group_IT_number 14
_symmetry_cell_setting monoclinic
_symmetry_space_group_name_Hall '-P 2ybc'
_symmetry_space_group_name_H-M 'P 1 21/c 1'
_atom_sites_solution_hydrogens geom
_atom_sites_solution_primary direct
_atom_sites_solution_secondary difmap
_audit_creation_method SHELXL-97
_cell_angle_alpha 90.00
_cell_angle_beta 95.93(3)
_cell_angle_gamma 90.00
_cell_formula_units_Z 4
_cell_length_a 7.6506(15)
_cell_length_b 10.279(2)
_cell_length_c 18.023(4)
_cell_measurement_reflns_used 1342
_cell_measurement_temperature 298(2)
_cell_measurement_theta_max 29.29
_cell_measurement_theta_min 2.27
_cell_volume 1409.8(5)
_computing_cell_refinement 'SAINT (Bruker, 1998)'
_computing_data_collection 'SMART (Bruker, 1998)'
_computing_data_reduction 'SAINT (Bruker, 1998)'
_computing_molecular_graphics 'ORTEP-3 (Farrugia, 1997)'
_computing_publication_material 'WinGX (Farrugia, 1999)'
_computing_structure_refinement 'SHELXTL (Sheldrick, 2008)'
_computing_structure_solution 'SHELXTL (Sheldrick, 2008)'
_diffrn_ambient_temperature 298(2)
_diffrn_measured_fraction_theta_full 0.988
_diffrn_measured_fraction_theta_max 0.988
_diffrn_measurement_device_type 'Bruker SMART CCD area-detector'
_diffrn_measurement_method '\f and \w'
_diffrn_radiation_monochromator graphite
_diffrn_radiation_source 'fine-focus sealed tube'
_diffrn_radiation_type MoK\a
_diffrn_radiation_wavelength 0.71073
_diffrn_reflns_av_R_equivalents 0.0684
_diffrn_reflns_av_sigmaI/netI 0.0528
_diffrn_reflns_limit_h_max 10
_diffrn_reflns_limit_h_min -9
_diffrn_reflns_limit_k_max 14
_diffrn_reflns_limit_k_min -14
_diffrn_reflns_limit_l_max 24
_diffrn_reflns_limit_l_min -24
_diffrn_reflns_number 11390
_diffrn_reflns_theta_full 29.29
_diffrn_reflns_theta_max 29.29
_diffrn_reflns_theta_min 2.27
_diffrn_standards_number 0
_exptl_absorpt_coefficient_mu 7.390
_exptl_absorpt_correction_T_max 0.418
_exptl_absorpt_correction_T_min 0.300
_exptl_absorpt_correction_type multi-scan
_exptl_absorpt_process_details '(SADABS; Bruker, 1998)'
_exptl_crystal_colour Colourless
_exptl_crystal_density_diffrn 1.929
_exptl_crystal_density_method 'not measured'
_exptl_crystal_description Prism
_exptl_crystal_F_000 792
_exptl_crystal_size_max 0.17
_exptl_crystal_size_mid 0.16
_exptl_crystal_size_min 0.12
_refine_diff_density_max 0.811
_refine_diff_density_min -0.684
_refine_ls_extinction_method none
_refine_ls_goodness_of_fit_ref 1.113
_refine_ls_hydrogen_treatment constr
_refine_ls_matrix_type full
_refine_ls_number_parameters 154
_refine_ls_number_reflns 3822
_refine_ls_number_restraints 0
_refine_ls_restrained_S_all 1.113
_refine_ls_R_factor_all 0.0901
_refine_ls_R_factor_gt 0.0584
_refine_ls_shift/su_max 0.000
_refine_ls_shift/su_mean 0.000
_refine_ls_structure_factor_coef Fsqd
_refine_ls_weighting_details 'calc w=1/[\s^2^(Fo^2^)+(0.0419P)^2^+2.306P] where P=(Fo^2^+2Fc^2^)/3'
_refine_ls_weighting_scheme calc
_refine_ls_wR_factor_gt 0.1145
_refine_ls_wR_factor_ref 0.1261
_reflns_number_gt 2717
_reflns_number_total 3822
_reflns_threshold_expression I>2\s(I)
_cod_data_source_file hb5122.cif
_cod_data_source_block I
_cod_depositor_comments
;
The following automatic conversions were performed:
'_symmetry_cell_setting' value 'Monoclinic' changed to 'monoclinic'
according to '/home/saulius/struct/CIF-dictionaries/cif_core.dic'
dictionary named 'cif_core.dic' version 2.4.1 from 2010-06-29.

Automatic conversion script
Id: cif_fix_enum 1527 2010-12-29 10:47:43Z saulius 

The following automatic conversions were performed:

'_symmetry_cell_setting' value 'Monoclinic' changed to 'monoclinic'
according to /home/saulius/struct/CIF-dictionaries/cif_core.dic
dictionary named 'cif_core.dic' version 2.4.1 from 2010-06-29.

Automatic conversion script
Id: cif_fix_values 1715 2011-07-08 13:25:40Z adriana 
;
_cod_original_sg_symbol_H-M 'P 21/c'
_cod_original_formula_sum 'C12 H12 Br2 N2 Zn1'
_cod_database_code 2223769
_cod_database_fobs_code 2223769

loop_
_symmetry_equiv_pos_as_xyz
'x, y, z'
'-x, y+1/2, -z+1/2'
'-x, -y, -z'
'x, -y-1/2, z-1/2'

loop_
_atom_site_type_symbol
_atom_site_label
_atom_site_fract_x
_atom_site_fract_y
_atom_site_fract_z
_atom_site_U_iso_or_equiv
_atom_site_adp_type
_atom_site_calc_flag
_atom_site_refinement_flags
_atom_site_occupancy
_atom_site_disorder_assembly
_atom_site_disorder_group
C C1 0.1523(12) 0.9316(8) 0.2403(4) 0.077(2) Uani d . 1 . .
H H1A 0.2661 0.8940 0.2538 0.092 Uiso calc R 1 . .
H H1B 0.0679 0.8635 0.2288 0.092 Uiso calc R 1 . .
H H1C 0.1185 0.9824 0.2812 0.092 Uiso calc R 1 . .
C C2 0.1591(7) 1.0167(6) 0.1736(3) 0.0486(13) Uani d . 1 . .
C C3 0.1234(9) 1.1474(7) 0.1764(4) 0.0614(16) Uani d . 1 . .
H H3 0.0946 1.1851 0.2204 0.074 Uiso calc R 1 . .
C C4 0.1306(9) 1.2221(6) 0.1134(4) 0.0654(18) Uani d . 1 . .
H H4 0.1055 1.3105 0.1144 0.078 Uiso calc R 1 . .
C C5 0.1755(8) 1.1645(6) 0.0485(4) 0.0578(15) Uani d . 1 . .
H H5 0.1801 1.2138 0.0054 0.069 Uiso calc R 1 . .
C C6 0.2132(7) 1.0330(5) 0.0485(3) 0.0425(11) Uani d . 1 . .
C C7 0.2666(6) 0.9633(5) -0.0177(3) 0.0388(11) Uani d . 1 . .
C C8 0.2796(8) 1.0242(6) -0.0855(3) 0.0535(14) Uani d . 1 . .
H H8 0.2510 1.1117 -0.0919 0.064 Uiso calc R 1 . .
C C9 0.3356(9) 0.9530(8) -0.1428(4) 0.0668(19) Uani d . 1 . .
H H9 0.3455 0.9926 -0.1886 0.080 Uiso calc R 1 . .
C C10 0.3770(8) 0.8238(8) -0.1333(3) 0.0581(16) Uani d . 1 . .
H H10 0.4156 0.7754 -0.1720 0.070 Uiso calc R 1 . .
C C11 0.3597(8) 0.7663(6) -0.0638(3) 0.0490(13) Uani d . 1 . .
C C12 0.3987(12) 0.6258(7) -0.0493(4) 0.074(2) Uani d . 1 . .
H H12A 0.2942 0.5824 -0.0371 0.089 Uiso calc R 1 . .
H H12B 0.4889 0.6177 -0.0084 0.089 Uiso calc R 1 . .
H H12C 0.4380 0.5868 -0.0930 0.089 Uiso calc R 1 . .
N N1 0.2039(6) 0.9612(4) 0.1102(2) 0.0394(9) Uani d . 1 . .
N N2 0.3051(6) 0.8366(4) -0.0080(2) 0.0390(9) Uani d . 1 . .
Zn Zn1 0.26913(8) 0.76759(6) 0.09736(3) 0.04134(17) Uani d . 1 . .
Br Br1 0.03105(10) 0.62512(7) 0.10150(4) 0.0682(2) Uani d . 1 . .
Br Br2 0.52344(8) 0.69964(7) 0.17038(3) 0.05791(19) Uani d . 1 . .

loop_
_atom_site_aniso_label
_atom_site_aniso_U_11
_atom_site_aniso_U_22
_atom_site_aniso_U_33
_atom_site_aniso_U_12
_atom_site_aniso_U_13
_atom_site_aniso_U_23
C1 0.119(6) 0.070(5) 0.045(3) 0.017(5) 0.023(4) -0.006(3)
C2 0.048(3) 0.047(3) 0.051(3) 0.006(2) 0.007(2) -0.010(2)
C3 0.064(4) 0.052(4) 0.067(4) 0.014(3) 0.002(3) -0.018(3)
C4 0.071(4) 0.036(3) 0.085(5) 0.012(3) -0.009(4) -0.013(3)
C5 0.058(3) 0.041(3) 0.070(4) 0.004(3) -0.014(3) 0.015(3)
C6 0.039(3) 0.034(3) 0.053(3) 0.000(2) -0.003(2) 0.004(2)
C7 0.036(2) 0.038(3) 0.042(3) -0.004(2) -0.001(2) 0.009(2)
C8 0.057(3) 0.054(3) 0.048(3) -0.005(3) -0.001(3) 0.017(3)
C9 0.074(4) 0.083(5) 0.044(3) -0.013(4) 0.008(3) 0.020(3)
C10 0.055(3) 0.083(5) 0.036(3) -0.003(3) 0.005(2) -0.001(3)
C11 0.055(3) 0.056(3) 0.036(3) -0.005(3) 0.006(2) -0.002(2)
C12 0.117(6) 0.054(4) 0.052(4) 0.022(4) 0.017(4) -0.006(3)
N1 0.043(2) 0.035(2) 0.040(2) 0.0048(17) 0.0054(18) 0.0015(17)
N2 0.047(2) 0.039(2) 0.0310(19) -0.0009(18) 0.0045(17) 0.0043(17)
Zn1 0.0537(4) 0.0344(3) 0.0365(3) 0.0041(3) 0.0078(2) 0.0059(2)
Br1 0.0718(4) 0.0582(4) 0.0742(4) -0.0162(3) 0.0053(3) 0.0207(3)
Br2 0.0605(4) 0.0634(4) 0.0489(3) 0.0125(3) 0.0017(3) 0.0138(3)

loop_
_atom_type_symbol
_atom_type_description
_atom_type_scat_dispersion_real
_atom_type_scat_dispersion_imag
_atom_type_scat_source
C C 0.0033 0.0016 'International Tables Vol C Tables 4.2.6.8 and 6.1.1.4'
H H 0.0000 0.0000 'International Tables Vol C Tables 4.2.6.8 and 6.1.1.4'
N N 0.0061 0.0033 'International Tables Vol C Tables 4.2.6.8 and 6.1.1.4'
O O 0.0106 0.0060 'International Tables Vol C Tables 4.2.6.8 and 6.1.1.4'
Zn Zn 0.2839 1.4301 'International Tables Vol C Tables 4.2.6.8 and 6.1.1.4'
Br Br -0.2901 2.4595 'International Tables Vol C Tables 4.2.6.8 and 6.1.1.4'

loop_
_geom_angle_atom_site_label_1
_geom_angle_atom_site_label_2
_geom_angle_atom_site_label_3
_geom_angle_site_symmetry_1
_geom_angle_site_symmetry_3
_geom_angle
_geom_angle_publ_flag
C2 C1 H1A . . 109.5 ?
C2 C1 H1B . . 109.5 ?
H1A C1 H1B . . 109.5 ?
C2 C1 H1C . . 109.5 ?
H1A C1 H1C . . 109.5 ?
H1B C1 H1C . . 109.5 ?
N1 C2 C3 . . 120.8(6) ?
N1 C2 C1 . . 117.8(5) ?
C3 C2 C1 . . 121.4(6) ?
C2 C3 C4 . . 119.4(6) ?
C2 C3 H3 . . 120.3 ?
C4 C3 H3 . . 120.3 ?
C3 C4 C5 . . 119.5(6) ?
C3 C4 H4 . . 120.2 ?
C5 C4 H4 . . 120.2 ?
C6 C5 C4 . . 119.1(6) ?
C6 C5 H5 . . 120.4 ?
C4 C5 H5 . . 120.4 ?
N1 C6 C5 . . 120.6(5) ?
N1 C6 C7 . . 116.3(4) ?
C5 C6 C7 . . 123.1(5) ?
N2 C7 C8 . . 121.2(5) ?
N2 C7 C6 . . 116.0(4) ?
C8 C7 C6 . . 122.8(5) ?
C9 C8 C7 . . 118.7(6) ?
C9 C8 H8 . . 120.7 ?
C7 C8 H8 . . 120.7 ?
C8 C9 C10 . . 120.6(6) ?
C8 C9 H9 . . 119.7 ?
C10 C9 H9 . . 119.7 ?
C9 C10 C11 . . 118.5(6) ?
C9 C10 H10 . . 120.7 ?
C11 C10 H10 . . 120.7 ?
N2 C11 C10 . . 120.5(6) ?
N2 C11 C12 . . 117.5(5) ?
C10 C11 C12 . . 121.9(6) ?
C11 C12 H12A . . 109.5 ?
C11 C12 H12B . . 109.5 ?
H12A C12 H12B . . 109.5 ?
C11 C12 H12C . . 109.5 ?
H12A C12 H12C . . 109.5 ?
H12B C12 H12C . . 109.5 ?
C6 N1 C2 . . 120.5(5) ?
C6 N1 Zn1 . . 113.7(3) ?
C2 N1 Zn1 . . 125.8(4) ?
C11 N2 C7 . . 120.4(4) ?
C11 N2 Zn1 . . 125.8(4) ?
C7 N2 Zn1 . . 113.8(3) ?
N1 Zn1 N2 . . 80.22(17) y
N1 Zn1 Br2 . . 114.82(13) n
N2 Zn1 Br2 . . 115.86(12) n
N1 Zn1 Br1 . . 113.58(12) n
N2 Zn1 Br1 . . 114.84(13) n
Br2 Zn1 Br1 . . 113.53(4) n

loop_
_geom_bond_atom_site_label_1
_geom_bond_atom_site_label_2
_geom_bond_site_symmetry_2
_geom_bond_distance
_geom_bond_publ_flag
C1 C2 . 1.492(9) ?
C1 H1A . 0.9600 ?
C1 H1B . 0.9600 ?
C1 H1C . 0.9600 ?
C2 N1 . 1.352(7) ?
C2 C3 . 1.373(8) ?
C3 C4 . 1.376(10) ?
C3 H3 . 0.9300 ?
C4 C5 . 1.386(10) ?
C4 H4 . 0.9300 ?
C5 C6 . 1.383(8) ?
C5 H5 . 0.9300 ?
C6 N1 . 1.342(7) ?
C6 C7 . 1.486(8) ?
C7 N2 . 1.343(7) ?
C7 C8 . 1.384(7) ?
C8 C9 . 1.370(10) ?
C8 H8 . 0.9300 ?
C9 C10 . 1.372(11) ?
C9 H9 . 0.9300 ?
C10 C11 . 1.403(8) ?
C10 H10 . 0.9300 ?
C11 N2 . 1.340(7) ?
C11 C12 . 1.492(9) ?
C12 H12A . 0.9600 ?
C12 H12B . 0.9600 ?
C12 H12C . 0.9600 ?
Zn1 N1 . 2.071(4) y
Zn1 N2 . 2.072(4) y
Zn1 Br2 . 2.3400(11) y
Zn1 Br1 . 2.3444(10) y

loop_
_geom_torsion_atom_site_label_1
_geom_torsion_atom_site_label_2
_geom_torsion_atom_site_label_3
_geom_torsion_atom_site_label_4
_geom_torsion_site_symmetry_1
_geom_torsion_site_symmetry_2
_geom_torsion_site_symmetry_3
_geom_torsion_site_symmetry_4
_geom_torsion
_geom_torsion_publ_flag
N1 C2 C3 C4 . . . . 1.1(10) ?
C1 C2 C3 C4 . . . . -179.7(7) ?
C2 C3 C4 C5 . . . . -0.7(10) ?
C3 C4 C5 C6 . . . . -0.4(10) ?
C4 C5 C6 N1 . . . . 1.0(9) ?
C4 C5 C6 C7 . . . . -178.5(5) ?
N1 C6 C7 N2 . . . . -2.0(7) ?
C5 C6 C7 N2 . . . . 177.6(5) ?
N1 C6 C7 C8 . . . . 179.2(5) ?
C5 C6 C7 C8 . . . . -1.3(8) ?
N2 C7 C8 C9 . . . . -1.0(9) ?
C6 C7 C8 C9 . . . . 177.9(6) ?
C7 C8 C9 C10 . . . . 0.3(10) ?
C8 C9 C10 C11 . . . . 0.4(10) ?
C9 C10 C11 N2 . . . . -0.5(9) ?
C9 C10 C11 C12 . . . . 178.8(7) ?
C5 C6 N1 C2 . . . . -0.6(8) ?
C7 C6 N1 C2 . . . . 179.0(5) ?
C5 C6 N1 Zn1 . . . . -179.3(4) ?
C7 C6 N1 Zn1 . . . . 0.3(6) ?
C3 C2 N1 C6 . . . . -0.4(9) ?
C1 C2 N1 C6 . . . . -179.7(6) ?
C3 C2 N1 Zn1 . . . . 178.0(5) ?
C1 C2 N1 Zn1 . . . . -1.2(8) ?
C10 C11 N2 C7 . . . . -0.2(8) ?
C12 C11 N2 C7 . . . . -179.5(6) ?
C10 C11 N2 Zn1 . . . . 179.2(4) ?
C12 C11 N2 Zn1 . . . . -0.1(8) ?
C8 C7 N2 C11 . . . . 0.9(8) ?
C6 C7 N2 C11 . . . . -178.0(5) ?
C8 C7 N2 Zn1 . . . . -178.5(4) ?
C6 C7 N2 Zn1 . . . . 2.6(6) ?
C6 N1 Zn1 N2 . . . . 0.8(4) ?
C2 N1 Zn1 N2 . . . . -177.8(5) ?
C6 N1 Zn1 Br2 . . . . 114.9(3) ?
C2 N1 Zn1 Br2 . . . . -63.7(5) ?
C6 N1 Zn1 Br1 . . . . -112.2(3) ?
C2 N1 Zn1 Br1 . . . . 69.3(5) ?
C11 N2 Zn1 N1 . . . . 178.7(5) ?
C7 N2 Zn1 N1 . . . . -1.9(4) ?
C11 N2 Zn1 Br2 . . . . 65.8(5) ?
C7 N2 Zn1 Br2 . . . . -114.8(3) ?
C11 N2 Zn1 Br1 . . . . -69.7(5) ?
C7 N2 Zn1 Br1 . . . . 109.7(3) ?
